data_7233947
loop_
_publ_author_name
'Mikkel A. Christensen'
'Christian R. Parker'
'Thomas Just Sorensen'
'Sebastian de Graaf'
'Thorbjorn J. Morsing'
'Theis Brock-Nannestad'
'Jesper Bendix'
'Michael M. Haley'
'Peter Rapta'
'Andrey Danilov'
'Sergey Kubatkin'
'Ole Hammerich'
'Mogens Brondsted Nielsen'

_publ_section_title
;
 Mixed valence radical cations and intermolecular complexes derived from
 indenofluorene-extended tetrathiafulvalenes
;
_journal_name_full 'Journal of Materials Chemistry C'
_journal_page_first 10428
_journal_page_last 10438
_journal_paper_doi 10.1039/C4TC02178A
_journal_volume 2
_journal_year 2014
_chemical_formula_sum 'C42 H46 S8'
_chemical_formula_weight 807.35
_chemical_name_systematic
;
 2-{11-[4,5-bis(butylsulfanyl)-1,3-dithiolan-2-
ylidene]-5H,11H-indeno[1,2-b]fluoren-5-ylidene}-
4,5-bis(butylsulfanyl)-1,3-dithiolane
;
_space_group_IT_number 2
_space_group_name_Hall '-P 1'
_space_group_name_H-M_alt 'P -1'
_symmetry_cell_setting triclinic
_symmetry_space_group_name_Hall '-P 1'
_symmetry_space_group_name_H-M 'P -1'
_atom_sites_solution_hydrogens geom
_atom_sites_solution_primary direct
_atom_sites_solution_secondary difmap
_cell_angle_alpha 103.453(9)
_cell_angle_beta 106.211(12)
_cell_angle_gamma 94.229(10)
_cell_formula_units_Z 1
_cell_length_a 8.4030(6)
_cell_length_b 9.0350(11)
_cell_length_c 14.0030(13)
_cell_measurement_reflns_used 30687
_cell_measurement_temperature 123(2)
_cell_measurement_theta_max 30.06
_cell_measurement_theta_min 1.00
_cell_volume 981.83(19)
_computing_cell_refinement 'COLLECT (Nonius, 1999)'
_computing_data_collection 'COLLECT (Nonius, 1999)'
_computing_data_reduction 'EvalCCD (Duisenberg <i>et al.</i>,  2003)'
_computing_molecular_graphics 'Mercury 3.0 (2011)'
_computing_publication_material 'SHELXL97 (Sheldrick, 2008)'
_computing_structure_refinement 'SHELXL-97 (Sheldrick, 1997)'
_computing_structure_solution 'SIR92 (Altomare, 1990)'
_diffrn_ambient_temperature 123(2)
_diffrn_measured_fraction_theta_full 0.993
_diffrn_measured_fraction_theta_max 0.993
_diffrn_measurement_device_type 'Nonius KappaCCD area-detector'
_diffrn_measurement_method '\w and \f scans'
_diffrn_radiation_monochromator graphite
_diffrn_radiation_source 'fine-focus sealed tube'
_diffrn_radiation_type MoK\a
_diffrn_radiation_wavelength 0.71073
_diffrn_reflns_av_R_equivalents 0.0575
_diffrn_reflns_av_sigmaI/netI 0.0508
_diffrn_reflns_limit_h_max 11
_diffrn_reflns_limit_h_min -11
_diffrn_reflns_limit_k_max 12
_diffrn_reflns_limit_k_min -12
_diffrn_reflns_limit_l_max 19
_diffrn_reflns_limit_l_min -19
_diffrn_reflns_number 30687
_diffrn_reflns_theta_full 30.06
_diffrn_reflns_theta_max 30.06
_diffrn_reflns_theta_min 1.57
_exptl_absorpt_coefficient_mu 0.482
_exptl_absorpt_correction_T_max 0.975
_exptl_absorpt_correction_T_min 0.857
_exptl_absorpt_correction_type integration
_exptl_absorpt_process_details
;
Gaussian integration (Coppens, 1970)
;
_exptl_crystal_colour orange
_exptl_crystal_density_diffrn 1.365
_exptl_crystal_density_method 'not measured'
_exptl_crystal_description prism
_exptl_crystal_F_000 396
_exptl_crystal_size_max 0.449
_exptl_crystal_size_mid 0.315
_exptl_crystal_size_min 0.082
_refine_diff_density_max 0.496
_refine_diff_density_min -0.400
_refine_diff_density_rms 0.106
_refine_ls_extinction_method none
_refine_ls_goodness_of_fit_ref 1.034
_refine_ls_hydrogen_treatment mixed
_refine_ls_matrix_type full
_refine_ls_number_parameters 250
_refine_ls_number_reflns 5715
_refine_ls_number_restraints 0
_refine_ls_restrained_S_all 1.034
_refine_ls_R_factor_all 0.0404
_refine_ls_R_factor_gt 0.0300
_refine_ls_shift/su_max 0.001
_refine_ls_shift/su_mean 0.000
_refine_ls_structure_factor_coef Fsqd
_refine_ls_weighting_details 'calc w=1/[\s^2^(Fo^2^)+(0.0000P)^2^+0.4732P] where P=(Fo^2^+2Fc^2^)/3'
_refine_ls_weighting_scheme calc
_refine_ls_wR_factor_gt 0.0749
_refine_ls_wR_factor_ref 0.0819
_reflns_number_gt 4968
_reflns_number_total 5715
_reflns_threshold_expression >2sigma(I)
_cod_data_source_file 1000001.cif
_cod_data_source_block PCOD1000001
_cod_original_cell_volume 981.83(17)
_cod_database_code 7233947

loop_
_symmetry_equiv_pos_as_xyz
'x, y, z'
'-x, -y, -z'

loop_
_atom_site_label
_atom_site_type_symbol
_atom_site_fract_x
_atom_site_fract_y
_atom_site_fract_z
_atom_site_U_iso_or_equiv
_atom_site_adp_type
_atom_site_occupancy
_atom_site_symmetry_multiplicity
_atom_site_calc_flag
_atom_site_refinement_flags
_atom_site_disorder_assembly
_atom_site_disorder_group
S1 S 0.16619(4) 0.24480(4) 0.22885(2) 0.02044(7) Uani 1 1 d . . .
S2 S 0.26501(4) -0.01186(3) 0.09989(2) 0.02085(7) Uani 1 1 d . . .
S3 S 0.37465(5) -0.16494(4) 0.27429(3) 0.02737(8) Uani 1 1 d . . .
S4 S 0.26617(4) 0.12868(4) 0.41749(2) 0.02506(8) Uani 1 1 d . . .
C5 C 0.06763(14) 0.37042(13) 0.02518(9) 0.0163(2) Uani 1 1 d . . .
C6 C 0.29337(15) -0.01463(14) 0.22763(9) 0.0195(2) Uani 1 1 d . . .
C7 C 0.18418(14) 0.16304(13) 0.10725(9) 0.0175(2) Uani 1 1 d . . .
C8 C 0.24877(15) 0.10460(14) 0.28743(9) 0.0201(2) Uani 1 1 d . . .
C9 C 0.09024(14) 0.26661(13) -0.13873(9) 0.0173(2) Uani 1 1 d . . .
C10 C 0.03900(14) 0.39484(13) -0.07485(9) 0.0165(2) Uani 1 1 d . . .
C11 C 0.20781(17) 0.00795(15) -0.22554(10) 0.0251(3) Uani 1 1 d . . .
H11 H 0.2515 -0.0740 -0.2527 0.030 Uiso 1 1 d R . .
C12 C 0.14395(17) 0.10592(15) -0.28489(10) 0.0238(3) Uani 1 1 d . . .
H12 H 0.1527 0.0793 -0.3543 0.029 Uiso 1 1 d R . .
C13 C 0.02663(15) 0.47818(14) 0.10039(9) 0.0182(2) Uani 1 1 d . . .
H13 H 0.0458 0.4722 0.1658 0.022 Uiso 1 1 d R . .
C14 C 0.15270(15) 0.16642(14) -0.07817(9) 0.0176(2) Uani 1 1 d . . .
C15 C 0.21292(17) 0.03605(15) -0.12270(10) 0.0231(2) Uani 1 1 d . . .
H15 H 0.2501 -0.0319 -0.0861 0.028 Uiso 1 1 d R . .
C16 C 0.13942(14) 0.22715(13) 0.02577(9) 0.0171(2) Uani 1 1 d . . .
C17 C 0.08537(16) 0.23704(15) -0.24135(9) 0.0212(2) Uani 1 1 d . . .
H17 H 0.0396 0.3027 -0.2782 0.025 Uiso 1 1 d R . .
C18 C 0.42321(16) -0.28895(15) 0.16754(10) 0.0225(2) Uani 1 1 d . . .
H18A H 0.5072 -0.2252 0.1447 0.027 Uiso 1 1 d R . .
H18B H 0.3279 -0.3241 0.1125 0.027 Uiso 1 1 d R . .
C19 C 0.49724(17) -0.41909(15) 0.20823(11) 0.0258(3) Uani 1 1 d . . .
H19A H 0.4188 -0.4774 0.2293 0.031 Uiso 1 1 d R . .
H19B H 0.5870 -0.3783 0.2671 0.031 Uiso 1 1 d R . .
C20 C 0.61073(18) 0.22441(17) 0.46109(11) 0.0276(3) Uani 1 1 d . . .
H20A H 0.6356 0.1356 0.4846 0.033 Uiso 1 1 d R . .
H20B H 0.6063 0.1979 0.3945 0.033 Uiso 1 1 d R . .
C21 C 0.45060(17) 0.27593(16) 0.47628(10) 0.0268(3) Uani 1 1 d . . .
H21A H 0.4479 0.2953 0.5473 0.032 Uiso 1 1 d R . .
H21B H 0.4196 0.3617 0.4482 0.032 Uiso 1 1 d R . .
C22 C 0.9219(2) 0.2979(2) 0.49836(14) 0.0387(4) Uani 1 1 d . . .
C23 C 0.76154(19) 0.34888(19) 0.51546(12) 0.0345(3) Uani 1 1 d . . .
H23A H 0.7430 0.4380 0.4979 0.041 Uiso 1 1 d R . .
H23B H 0.7652 0.3770 0.5870 0.041 Uiso 1 1 d R . .
C24 C 0.54892(19) -0.53416(17) 0.12912(13) 0.0335(3) Uani 1 1 d . . .
H24A H 0.6212 -0.4771 0.1031 0.040 Uiso 1 1 d R . .
H24B H 0.4465 -0.5850 0.0756 0.040 Uiso 1 1 d R . .
C25 C 0.6355(3) -0.6552(2) 0.1742(2) 0.0573(6) Uani 1 1 d . . .
H25A H 0.666(3) -0.721(3) 0.1245(19) 0.070(7) Uiso 1 1 d . . .
H25B H 0.562(3) -0.714(3) 0.1942(19) 0.068(7) Uiso 1 1 d . . .
H25C H 0.736(3) -0.607(3) 0.2322(18) 0.063(7) Uiso 1 1 d . . .
H22A H 1.019(3) 0.376(3) 0.5379(17) 0.054(6) Uiso 1 1 d . . .
H22B H 0.920(3) 0.283(2) 0.4269(16) 0.049(6) Uiso 1 1 d . . .
H22C H 0.936(3) 0.202(3) 0.5171(16) 0.050(6) Uiso 1 1 d . . .

loop_
_atom_site_aniso_label
_atom_site_aniso_U_11
_atom_site_aniso_U_22
_atom_site_aniso_U_33
_atom_site_aniso_U_23
_atom_site_aniso_U_13
_atom_site_aniso_U_12
S1 0.02725(15) 0.01715(14) 0.02120(14) 0.00888(11) 0.00901(11) 0.01116(11)
S2 0.02833(15) 0.01602(14) 0.02122(14) 0.00814(11) 0.00765(11) 0.01133(11)
S3 0.03959(19) 0.02370(16) 0.02776(16) 0.01518(13) 0.01374(14) 0.01933(14)
S4 0.03170(17) 0.02751(17) 0.02420(15) 0.01360(12) 0.01396(13) 0.01229(13)
C5 0.0165(5) 0.0139(5) 0.0198(5) 0.0066(4) 0.0049(4) 0.0055(4)
C6 0.0216(5) 0.0170(5) 0.0234(5) 0.0107(4) 0.0069(4) 0.0078(4)
C7 0.0191(5) 0.0135(5) 0.0215(5) 0.0066(4) 0.0062(4) 0.0063(4)
C8 0.0230(6) 0.0187(6) 0.0225(5) 0.0106(4) 0.0072(4) 0.0088(4)
C9 0.0176(5) 0.0142(5) 0.0205(5) 0.0048(4) 0.0057(4) 0.0055(4)
C10 0.0177(5) 0.0150(5) 0.0178(5) 0.0058(4) 0.0051(4) 0.0058(4)
C11 0.0317(7) 0.0196(6) 0.0259(6) 0.0037(5) 0.0117(5) 0.0112(5)
C12 0.0298(6) 0.0221(6) 0.0207(5) 0.0039(5) 0.0101(5) 0.0081(5)
C13 0.0209(5) 0.0174(5) 0.0181(5) 0.0073(4) 0.0056(4) 0.0074(4)
C14 0.0186(5) 0.0153(5) 0.0196(5) 0.0055(4) 0.0051(4) 0.0057(4)
C15 0.0302(6) 0.0170(6) 0.0254(6) 0.0082(5) 0.0095(5) 0.0114(5)
C16 0.0195(5) 0.0135(5) 0.0192(5) 0.0057(4) 0.0054(4) 0.0064(4)
C17 0.0249(6) 0.0198(6) 0.0208(5) 0.0074(4) 0.0069(5) 0.0080(5)
C18 0.0251(6) 0.0172(5) 0.0277(6) 0.0090(5) 0.0083(5) 0.0086(5)
C19 0.0266(6) 0.0189(6) 0.0375(7) 0.0132(5) 0.0123(5) 0.0097(5)
C20 0.0318(7) 0.0271(7) 0.0258(6) 0.0070(5) 0.0099(5) 0.0127(5)
C21 0.0316(7) 0.0264(7) 0.0232(6) 0.0055(5) 0.0086(5) 0.0125(5)
C22 0.0322(8) 0.0451(10) 0.0381(8) 0.0091(7) 0.0097(7) 0.0111(7)
C23 0.0336(7) 0.0316(8) 0.0372(8) 0.0046(6) 0.0114(6) 0.0100(6)
C24 0.0314(7) 0.0194(6) 0.0514(9) 0.0062(6) 0.0170(7) 0.0081(5)
C25 0.0536(12) 0.0275(9) 0.1023(19) 0.0228(11) 0.0321(13) 0.0252(9)

loop_
_atom_type_symbol
_atom_type_description
_atom_type_scat_dispersion_real
_atom_type_scat_dispersion_imag
_atom_type_scat_source
C C 0.0033 0.0016 'International Tables Vol C Tables 4.2.6.8 and 6.1.1.4'
H H 0.0000 0.0000 'International Tables Vol C Tables 4.2.6.8 and 6.1.1.4'
S S 0.1246 0.1234 'International Tables Vol C Tables 4.2.6.8 and 6.1.1.4'

loop_
_geom_angle_atom_site_label_1
_geom_angle_atom_site_label_2
_geom_angle_atom_site_label_3
_geom_angle
_geom_angle_site_symmetry_1
_geom_angle_site_symmetry_3
C7 S1 C8 96.96(6) . .
C6 S2 C7 96.95(6) . .
C6 S3 C18 105.22(6) . .
C8 S4 C21 99.94(6) . .
C13 C5 C10 118.68(10) . .
C13 C5 C16 132.92(11) . .
C10 C5 C16 108.40(10) . .
C8 C6 S3 122.26(10) . .
C8 C6 S2 116.53(9) . .
S3 C6 S2 121.21(7) . .
C16 C7 S1 123.91(9) . .
C16 C7 S2 123.39(9) . .
S1 C7 S2 112.71(7) . .
C6 C8 S4 125.20(10) . .
C6 C8 S1 116.83(10) . .
S4 C8 S1 117.97(7) . .
C17 C9 C14 121.40(11) . .
C17 C9 C10 129.97(11) . .
C14 C9 C10 108.64(10) . .
C13 C10 C5 122.73(10) 2_565 .
C13 C10 C9 129.28(11) 2_565 .
C5 C10 C9 107.98(10) . .
C12 C11 C15 121.55(12) . .
C12 C11 H11 120.0 . .
C15 C11 H11 118.4 . .
C11 C12 C17 120.03(12) . .
C11 C12 H12 114.8 . .
C17 C12 H12 125.0 . .
C10 C13 C5 118.59(10) 2_565 .
C10 C13 H13 118.0 2_565 .
C5 C13 H13 123.3 . .
C15 C14 C9 118.95(11) . .
C15 C14 C16 132.46(11) . .
C9 C14 C16 108.60(10) . .
C11 C15 C14 119.09(12) . .
C11 C15 H15 120.2 . .
C14 C15 H15 120.6 . .
C7 C16 C5 126.57(11) . .
C7 C16 C14 127.06(10) . .
C5 C16 C14 106.37(10) . .
C9 C17 C12 118.98(12) . .
C9 C17 H17 118.2 . .
C12 C17 H17 122.7 . .
C19 C18 S3 105.57(9) . .
C19 C18 H18A 112.5 . .
S3 C18 H18A 108.8 . .
C19 C18 H18B 112.2 . .
S3 C18 H18B 109.9 . .
H18A C18 H18B 107.8 . .
C24 C19 C18 113.10(12) . .
C24 C19 H19A 106.0 . .
C18 C19 H19A 111.9 . .
C24 C19 H19B 110.7 . .
C18 C19 H19B 109.4 . .
H19A C19 H19B 105.4 . .
C21 C20 C23 112.57(12) . .
C21 C20 H20A 112.8 . .
C23 C20 H20A 107.5 . .
C21 C20 H20B 112.5 . .
C23 C20 H20B 106.1 . .
H20A C20 H20B 104.9 . .
C20 C21 S4 114.70(10) . .
C20 C21 H21A 114.0 . .
S4 C21 H21A 97.5 . .
C20 C21 H21B 113.6 . .
S4 C21 H21B 104.6 . .
H21A C21 H21B 111.0 . .
C23 C22 H22A 111.5(13) . .
C23 C22 H22B 112.0(12) . .
H22A C22 H22B 104.8(17) . .
C23 C22 H22C 109.1(12) . .
H22A C22 H22C 110.5(17) . .
H22B C22 H22C 108.9(17) . .
C20 C23 C22 112.48(13) . .
C20 C23 H23A 111.3 . .
C22 C23 H23A 111.5 . .
C20 C23 H23B 105.6 . .
C22 C23 H23B 113.8 . .
H23A C23 H23B 101.4 . .
C19 C24 C25 112.04(16) . .
C19 C24 H24A 107.4 . .
C25 C24 H24A 111.3 . .
C19 C24 H24B 106.1 . .
C25 C24 H24B 108.3 . .
H24A C24 H24B 111.6 . .
C24 C25 H25A 109.2(16) . .
C24 C25 H25B 110.5(15) . .
H25A C25 H25B 106(2) . .
C24 C25 H25C 110.5(14) . .
H25A C25 H25C 109(2) . .
H25B C25 H25C 111(2) . .

loop_
_geom_bond_atom_site_label_1
_geom_bond_atom_site_label_2
_geom_bond_distance
_geom_bond_site_symmetry_2
S1 C7 1.7444(12) .
S1 C8 1.7476(12) .
S2 C6 1.7438(13) .
S2 C7 1.7580(12) .
S3 C6 1.7431(12) .
S3 C18 1.8125(13) .
S4 C8 1.7458(13) .
S4 C21 1.8230(15) .
C5 C13 1.3967(16) .
C5 C10 1.4255(16) .
C5 C16 1.4686(16) .
C6 C8 1.3480(17) .
C7 C16 1.3708(16) .
C9 C17 1.3874(16) .
C9 C14 1.4117(16) .
C9 C10 1.4609(15) .
C10 C13 1.3865(16) 2_565
C11 C12 1.3876(19) .
C11 C15 1.3907(18) .
C11 H11 0.9025 .
C12 C17 1.3911(17) .
C12 H12 0.9707 .
C13 C10 1.3865(16) 2_565
C13 H13 0.9000 .
C14 C15 1.3981(16) .
C14 C16 1.4697(16) .
C15 H15 0.9066 .
C17 H17 0.9118 .
C18 C19 1.5218(18) .
C18 H18A 1.0408 .
C18 H18B 0.9164 .
C19 C24 1.5153(19) .
C19 H19A 0.9634 .
C19 H19B 0.9240 .
C20 C21 1.5095(18) .
C20 C23 1.518(2) .
C20 H20A 0.9512 .
C20 H20B 0.8959 .
C21 H21A 0.9761 .
C21 H21B 0.9681 .
C22 C23 1.518(2) .
C22 H22A 0.97(2) .
C22 H22B 0.97(2) .
C22 H22C 0.96(2) .
C23 H23A 0.9074 .
C23 H23B 0.9649 .
C24 C25 1.518(3) .
C24 H24A 0.9651 .
C24 H24B 0.9667 .
C25 H25A 0.91(3) .
C25 H25B 0.93(3) .
C25 H25C 0.98(2) .
